data_7238087
loop_
_publ_author_name
'Han, Zhangang'
'Zhao, Yulong'
'Peng, Jun'
'Tian, Aixiang'
'Liu, Qun'
'Ma, Jianfang'
'Wang, Enbo'
'Hu, Ninghai'

_publ_section_title
;
 Co-existing intermolecular halogen bonding, aryl packing and hydrogen
 bonding in driving the self-assembly process of Keggin polyoxometalates
;
_journal_issue 63
_journal_name_full CrystEngComm
_journal_page_first 380
_journal_paper_doi 10.1039/b501922b
_journal_volume 7
_journal_year 2005
_chemical_formula_sum 'C64 H54 Mo12 N8 O40 Si'
_chemical_formula_weight 2754.47
_space_group_IT_number 2
_space_group_name_Hall '-P 1'
_space_group_name_H-M_alt 'P -1'
_symmetry_cell_setting triclinic
_symmetry_space_group_name_H-M 'P -1'
_atom_sites_solution_hydrogens geom
_atom_sites_solution_primary direct
_atom_sites_solution_secondary difmap
_audit_creation_method SHELXL-97
_cell_angle_alpha 86.46(3)
_cell_angle_beta 83.91(3)
_cell_angle_gamma 63.32(3)
_cell_formula_units_Z 1
_cell_length_a 10.779(2)
_cell_length_b 11.647(2)
_cell_length_c 17.741(4)
_cell_measurement_reflns_used 8801
_cell_measurement_temperature 293(2)
_cell_measurement_theta_max 27.33
_cell_measurement_theta_min 1.15
_cell_volume 1978.6(9)
_computing_cell_refinement 'RAPID AUTO'
_computing_data_collection 'RAPID AUTO'
_computing_data_reduction 'RAPID AUTO'
_computing_structure_refinement 'SHELXL-97 (Sheldrick, 1997)'
_computing_structure_solution 'SHELXS-97 (Sheldrick, 1990)'
_diffrn_ambient_temperature 293(2)
_diffrn_detector_area_resol_mean 0.01
_diffrn_measured_fraction_theta_full 0.987
_diffrn_measured_fraction_theta_max 0.987
_diffrn_measurement_device_type 'Rigaku R-AXIS RAPID IP'
_diffrn_measurement_method Oscillation
_diffrn_radiation_monochromator graphite
_diffrn_radiation_source 'rotation anode'
_diffrn_radiation_type MoK\a
_diffrn_radiation_wavelength 0.71073
_diffrn_reflns_av_R_equivalents 0.0450
_diffrn_reflns_av_sigmaI/netI 0.0606
_diffrn_reflns_limit_h_max 13
_diffrn_reflns_limit_h_min -13
_diffrn_reflns_limit_k_max 15
_diffrn_reflns_limit_k_min -15
_diffrn_reflns_limit_l_max 22
_diffrn_reflns_limit_l_min -22
_diffrn_reflns_number 14177
_diffrn_reflns_theta_full 27.33
_diffrn_reflns_theta_max 27.33
_diffrn_reflns_theta_min 1.15
_diffrn_standards_decay_% none
_exptl_absorpt_coefficient_mu 1.947
_exptl_absorpt_correction_T_max 0.698
_exptl_absorpt_correction_T_min 0.610
_exptl_absorpt_correction_type empirical
_exptl_absorpt_process_details 'ABSCOR by T.Higashi 8 March, 1995'
_exptl_crystal_colour yellow
_exptl_crystal_density_diffrn 2.307
_exptl_crystal_density_method 'not measured'
_exptl_crystal_description block
_exptl_crystal_F_000 1326
_exptl_crystal_size_max 0.289
_exptl_crystal_size_mid 0.216
_exptl_crystal_size_min 0.185
_refine_diff_density_max 0.889
_refine_diff_density_min -1.787
_refine_diff_density_rms 0.364
_refine_ls_extinction_method none
_refine_ls_goodness_of_fit_ref 1.037
_refine_ls_hydrogen_treatment constr
_refine_ls_matrix_type full
_refine_ls_number_parameters 619
_refine_ls_number_reflns 8801
_refine_ls_number_restraints 0
_refine_ls_restrained_S_all 1.037
_refine_ls_R_factor_all 0.0698
_refine_ls_R_factor_gt 0.0473
_refine_ls_shift/su_max 0.001
_refine_ls_shift/su_mean 0.000
_refine_ls_structure_factor_coef Fsqd
_refine_ls_weighting_details 'calc w=1/[\s^2^(Fo^2^)+(0.0674P)^2^+3.6548P] where P=(Fo^2^+2Fc^2^)/3'
_refine_ls_weighting_scheme calc
_refine_ls_wR_factor_gt 0.1123
_refine_ls_wR_factor_ref 0.1264
_reflns_number_gt 7001
_reflns_number_total 8801
_reflns_threshold_expression >2sigma(I)
_cod_data_source_file b501922b.txt
_cod_data_source_block Compound_4
_cod_depositor_comments
;
The following automatic conversions were performed:

data item '_symmetry_cell_setting' value 'Triclinic' was changed to
'triclinic' in accordance with the
/home/saulius/struct/COD-crude-data/automatic-downloads/DataCite-retrospective/RSC/depositions/lib/dictionaries/cif_core.dic
dictionary named 'cif_core.dic' version 2.4.2 last updated on
2011-04-26.

Automatic conversion script
Id: cif_fix_values 6909 2019-04-08 15:41:33Z antanas 
;
_cod_original_cell_volume 1978.6(7)
_cod_original_sg_symbol_H-M P-1
_cod_original_formula_sum 'C64 H54 Mo12 N8 O40 Si1'
_cod_database_code 7238087

loop_
_symmetry_equiv_pos_as_xyz
'x, y, z'
'-x, -y, -z'

loop_
_atom_site_label
_atom_site_type_symbol
_atom_site_fract_x
_atom_site_fract_y
_atom_site_fract_z
_atom_site_U_iso_or_equiv
_atom_site_adp_type
_atom_site_occupancy
_atom_site_symmetry_multiplicity
_atom_site_calc_flag
_atom_site_refinement_flags
Mo1 Mo 0.15676(6) 0.74247(5) 0.52998(3) 0.03334(14) Uani 1 1 d .
Mo2 Mo 0.22485(6) 0.41506(5) 0.53685(3) 0.03578(15) Uani 1 1 d .
Mo3 Mo 0.42845(6) 0.82451(5) 0.46218(3) 0.03691(16) Uani 1 1 d .
Mo4 Mo 0.26570(5) 0.56530(5) 0.36103(3) 0.02576(13) Uani 1 1 d .
Mo5 Mo 0.42460(6) 0.40390(5) 0.68481(3) 0.03132(14) Uani 1 1 d .
Mo6 Mo 0.40896(6) 0.71267(5) 0.65230(3) 0.02822(13) Uani 1 1 d .
Si Si 0.5000 0.5000 0.5000 0.0198(4) Uani 1 2 d S
O1` O 0.4842(7) 0.4899(6) 0.4140(4) 0.0181(14) Uani 0.50 1 d P
O1 O 0.3401(8) 0.5428(7) 0.4826(4) 0.0239(16) Uani 0.50 1 d P
O2 O 0.5566(7) 0.5957(7) 0.4483(4) 0.0203(15) Uani 0.50 1 d P
O3 O 0.5985(7) 0.3542(7) 0.4692(4) 0.0192(15) Uani 0.50 1 d P
O4 O 0.3671(6) 0.2565(7) 0.5267(4) 0.102(3) Uani 1 1 d .
O5 O 0.4551(9) 0.7467(8) 0.3814(5) 0.0276(19) Uani 0.50 1 d P
O5' O 0.4819(10) 0.7900(8) 0.3522(5) 0.0269(19) Uani 0.50 1 d P
O6 O 0.2272(10) 0.8744(9) 0.4863(5) 0.0267(19) Uani 0.50 1 d P
O6' O 0.2765(9) 0.8118(9) 0.4685(5) 0.0232(18) Uani 0.50 1 d P
O7 O 0.2895(9) 0.4389(8) 0.6266(5) 0.0268(18) Uani 0.50 1 d P
O7' O 0.2576(9) 0.3984(8) 0.6551(5) 0.0264(18) Uani 0.50 1 d P
O8 O 0.4336(7) 0.8112(8) 0.5753(3) 0.083(2) Uani 1 1 d .
O9 O 0.1648(8) 0.7005(5) 0.4215(3) 0.079(2) Uani 1 1 d .
O10 O 0.2118(8) 0.4547(5) 0.4364(3) 0.075(2) Uani 1 1 d .
O11 O 0.2438(10) 0.7274(10) 0.6049(5) 0.029(2) Uani 0.50 1 d P
O11' O 0.1997(10) 0.7861(9) 0.6276(5) 0.031(2) Uani 0.50 1 d P
O12 O 0.3792(5) 0.6254(4) 0.3112(4) 0.0644(18) Uani 1 1 d .
O13 O 0.1291(9) 0.6036(5) 0.5560(3) 0.082(2) Uani 1 1 d .
O14 O 0.5885(5) 0.6130(5) 0.6669(4) 0.0640(17) Uani 1 1 d .
O15 O 0.3671(5) 0.5710(5) 0.7014(4) 0.0618(17) Uani 1 1 d .
O16 O 0.3550(6) 0.8114(5) 0.7243(3) 0.0551(14) Uani 1 1 d .
O17 O 0.0910(6) 0.3841(5) 0.5597(3) 0.0504(13) Uani 1 1 d .
O18 O 0.4006(5) 0.3486(5) 0.7703(3) 0.0499(13) Uani 1 1 d .
O19 O -0.0039(5) 0.8629(5) 0.5372(3) 0.0483(13) Uani 1 1 d .
O20 O 0.4019(5) 0.9760(4) 0.4511(3) 0.0410(11) Uani 1 1 d .
O21 O 0.1566(6) 0.5818(5) 0.2979(3) 0.0608(17) Uani 1 1 d .
C1 C 0.0309(13) 1.0673(9) 0.6638(7) 0.084(4) Uani 1 1 d .
H1A H -0.0413 1.0478 0.6556 0.101 Uiso 1 1 calc R
C2 C 0.0426(9) 1.0966(8) 0.7372(5) 0.057(2) Uani 1 1 d .
H2A H -0.0206 1.0978 0.7774 0.068 Uiso 1 1 calc R
C3 C 0.1532(8) 1.1242(6) 0.7476(4) 0.0444(18) Uani 1 1 d .
C4 C 0.2417(10) 1.1242(7) 0.6854(4) 0.057(2) Uani 1 1 d .
H4A H 0.3147 1.1443 0.6906 0.068 Uiso 1 1 calc R
C5 C 0.2205(15) 1.0944(8) 0.6160(5) 0.083(4) Uani 1 1 d .
H5A H 0.2806 1.0939 0.5742 0.100 Uiso 1 1 calc R
C6 C 0.1750(8) 1.1560(7) 0.8228(4) 0.0420(16) Uani 1 1 d .
C7 C 0.0669(8) 1.2073(8) 0.8780(4) 0.052(2) Uani 1 1 d .
H7A H -0.0215 1.2184 0.8694 0.062 Uiso 1 1 calc R
C8 C 0.0890(9) 1.2423(9) 0.9456(5) 0.060(2) Uani 1 1 d .
H8A H 0.0147 1.2803 0.9822 0.072 Uiso 1 1 calc R
C9 C 0.2218(9) 1.2216(8) 0.9599(4) 0.0485(18) Uani 1 1 d .
C10 C 0.3258(9) 1.1663(9) 0.9011(4) 0.056(2) Uani 1 1 d .
H10A H 0.4157 1.1522 0.9086 0.067 Uiso 1 1 calc R
C11 C 0.2511(10) 1.2624(8) 1.0305(4) 0.054(2) Uani 1 1 d .
C12 C 0.3804(10) 1.1952(10) 1.0586(5) 0.067(3) Uani 1 1 d .
H12A H 0.4470 1.1212 1.0346 0.081 Uiso 1 1 calc R
C13 C 0.4109(13) 1.2374(13) 1.1220(5) 0.083(3) Uani 1 1 d .
H13A H 0.4979 1.1914 1.1404 0.100 Uiso 1 1 calc R
C14 C 0.3165(15) 1.3440(14) 1.1572(5) 0.089(4) Uani 1 1 d .
H14A H 0.3392 1.3727 1.1990 0.106 Uiso 1 1 calc R
C15 C 0.1859(14) 1.4113(11) 1.1317(5) 0.082(3) Uani 1 1 d .
H15A H 0.1200 1.4848 1.1564 0.098 Uiso 1 1 calc R
C16 C 0.1538(11) 1.3683(9) 1.0687(5) 0.067(2) Uani 1 1 d .
H16A H 0.0650 1.4121 1.0522 0.080 Uiso 1 1 calc R
C17 C -0.0378(9) 0.6651(8) 0.7033(5) 0.055(2) Uani 1 1 d .
H17A H 0.0438 0.5884 0.7025 0.066 Uiso 1 1 calc R
C18 C -0.0590(8) 0.7572(8) 0.7526(4) 0.0518(19) Uani 1 1 d .
H18A H 0.0081 0.7435 0.7855 0.062 Uiso 1 1 calc R
C19 C -0.1816(8) 0.8735(7) 0.7546(4) 0.0432(16) Uani 1 1 d .
C20 C -0.2779(9) 0.8896(7) 0.7042(5) 0.0517(19) Uani 1 1 d .
H20A H -0.3607 0.9650 0.7040 0.062 Uiso 1 1 calc R
C21 C -0.2502(9) 0.7928(7) 0.6541(5) 0.052(2) Uani 1 1 d .
H21A H -0.3137 0.8042 0.6193 0.063 Uiso 1 1 calc R
C22 C -0.2080(7) 0.9725(7) 0.8113(4) 0.0424(16) Uani 1 1 d .
C23 C -0.3100(9) 1.0977(8) 0.8060(5) 0.056(2) Uani 1 1 d .
H23A H -0.3656 1.1236 0.7656 0.067 Uiso 1 1 calc R
C24 C -0.3287(9) 1.1839(8) 0.8610(5) 0.060(2) Uani 1 1 d .
H24A H -0.3968 1.2684 0.8578 0.072 Uiso 1 1 calc R
C25 C -0.2459(8) 1.1443(7) 0.9210(4) 0.0438(17) Uani 1 1 d .
C26 C -0.1445(8) 1.0176(8) 0.9195(4) 0.053(2) Uani 1 1 d .
H26A H -0.0866 0.9899 0.9589 0.063 Uiso 1 1 calc R
C27 C -0.2608(8) 1.2331(8) 0.9812(4) 0.0483(18) Uani 1 1 d .
C28 C -0.2301(9) 1.1854(9) 1.0547(5) 0.061(2) Uani 1 1 d .
H28A H -0.2017 1.0985 1.0656 0.073 Uiso 1 1 calc R
C29 C -0.2420(11) 1.2679(12) 1.1118(5) 0.079(3) Uani 1 1 d .
H29A H -0.2191 1.2357 1.1603 0.095 Uiso 1 1 calc R
C30 C -0.2868(11) 1.3948(13) 1.0964(6) 0.082(3) Uani 1 1 d .
H30A H -0.2960 1.4497 1.1348 0.098 Uiso 1 1 calc R
C31 C -0.3188(11) 1.4437(10) 1.0248(6) 0.074(3) Uani 1 1 d .
H31A H -0.3498 1.5311 1.0149 0.089 Uiso 1 1 calc R
C32 C -0.3048(9) 1.3617(9) 0.9668(5) 0.060(2) Uani 1 1 d .
H32A H -0.3254 1.3947 0.9181 0.072 Uiso 1 1 calc R
N1 N -0.1333(7) 0.6834(6) 0.6554(3) 0.0468(15) Uani 1 1 d .
N2 N -0.1226(7) 0.9324(6) 0.8675(4) 0.0499(16) Uani 1 1 d .
N3 N 0.1181(13) 1.0664(7) 0.6065(5) 0.090(4) Uani 1 1 d .
N4 N 0.3049(7) 1.1322(7) 0.8349(4) 0.0553(17) Uani 1 1 d .

loop_
_atom_site_aniso_label
_atom_site_aniso_U_11
_atom_site_aniso_U_22
_atom_site_aniso_U_33
_atom_site_aniso_U_23
_atom_site_aniso_U_13
_atom_site_aniso_U_12
Mo1 0.0234(3) 0.0236(3) 0.0420(3) 0.0080(2) -0.0008(2) -0.0022(2)
Mo2 0.0267(3) 0.0371(3) 0.0475(3) -0.0176(3) 0.0020(2) -0.0167(2)
Mo3 0.0461(3) 0.0165(2) 0.0499(3) 0.0046(2) -0.0275(3) -0.0112(2)
Mo4 0.0315(3) 0.0230(2) 0.0236(3) 0.00035(18) -0.0112(2) -0.0110(2)
Mo5 0.0337(3) 0.0280(3) 0.0190(3) 0.00050(19) -0.0043(2) -0.0018(2)
Mo6 0.0392(3) 0.0281(3) 0.0204(2) -0.00356(19) -0.0043(2) -0.0170(2)
Si 0.0204(10) 0.0145(9) 0.0219(10) -0.0013(7) -0.0060(8) -0.0045(8)
O1` 0.018(4) 0.016(3) 0.018(4) -0.002(3) -0.002(3) -0.006(3)
O1 0.027(4) 0.020(4) 0.024(4) 0.001(3) -0.014(3) -0.007(3)
O2 0.021(4) 0.018(4) 0.019(4) -0.002(3) -0.008(3) -0.004(3)
O3 0.018(4) 0.020(4) 0.021(4) 0.000(3) -0.007(3) -0.008(3)
O4 0.053(4) 0.101(5) 0.095(5) -0.075(4) -0.048(3) 0.034(3)
O5 0.028(5) 0.020(4) 0.029(5) 0.001(4) -0.008(4) -0.005(4)
O5' 0.037(5) 0.022(5) 0.020(5) 0.003(3) -0.009(4) -0.010(4)
O6 0.028(5) 0.015(4) 0.030(5) 0.002(4) -0.006(4) -0.002(4)
O6' 0.026(5) 0.018(4) 0.022(4) -0.002(3) -0.005(4) -0.005(4)
O7 0.029(5) 0.023(4) 0.024(5) 0.001(4) -0.002(4) -0.008(4)
O7' 0.033(5) 0.023(5) 0.020(5) 0.001(3) 0.000(4) -0.011(4)
O8 0.080(4) 0.156(7) 0.060(4) 0.069(4) -0.050(3) -0.093(5)
O9 0.152(6) 0.037(3) 0.052(3) -0.020(3) 0.044(4) -0.055(4)
O10 0.136(6) 0.030(3) 0.051(3) -0.013(2) 0.049(4) -0.040(3)
O11 0.039(6) 0.032(5) 0.018(5) -0.006(4) -0.004(4) -0.017(4)
O11' 0.037(6) 0.028(5) 0.022(5) -0.004(4) -0.004(4) -0.009(4)
O12 0.029(3) 0.019(2) 0.134(6) 0.002(3) 0.015(3) -0.007(2)
O13 0.169(7) 0.038(3) 0.037(3) -0.016(2) 0.042(4) -0.055(4)
O14 0.034(3) 0.021(2) 0.122(5) 0.010(3) 0.013(3) -0.004(2)
O15 0.029(3) 0.025(2) 0.119(5) 0.014(3) 0.007(3) -0.006(2)
O16 0.054(3) 0.048(3) 0.067(4) -0.033(3) 0.011(3) -0.026(3)
O17 0.058(3) 0.063(3) 0.048(3) -0.001(3) 0.002(3) -0.044(3)
O18 0.043(3) 0.041(3) 0.049(3) 0.020(2) 0.003(2) -0.008(2)
O19 0.037(3) 0.044(3) 0.034(3) -0.003(2) -0.007(2) 0.009(2)
O20 0.061(3) 0.027(2) 0.042(3) 0.0067(19) -0.022(2) -0.024(2)
O21 0.069(4) 0.038(3) 0.080(4) 0.009(3) -0.055(3) -0.018(3)
C1 0.121(10) 0.044(5) 0.094(8) 0.008(5) -0.074(8) -0.029(6)
C2 0.071(6) 0.047(4) 0.059(5) 0.001(4) -0.028(4) -0.027(4)
C3 0.063(5) 0.026(3) 0.041(4) 0.001(3) -0.018(4) -0.015(3)
C4 0.092(7) 0.037(4) 0.037(4) -0.002(3) -0.002(4) -0.025(4)
C5 0.160(11) 0.033(4) 0.037(5) -0.003(3) -0.001(6) -0.027(6)
C6 0.057(5) 0.045(4) 0.030(4) 0.000(3) -0.008(3) -0.027(3)
C7 0.051(5) 0.072(6) 0.038(4) -0.017(4) 0.001(3) -0.031(4)
C8 0.055(5) 0.082(6) 0.046(5) -0.017(4) 0.005(4) -0.034(5)
C9 0.062(5) 0.063(5) 0.036(4) 0.001(3) -0.007(4) -0.041(4)
C10 0.059(5) 0.082(6) 0.038(4) -0.009(4) -0.004(4) -0.041(5)
C11 0.085(6) 0.072(6) 0.031(4) -0.003(4) -0.010(4) -0.057(5)
C12 0.063(6) 0.093(7) 0.053(5) -0.006(5) -0.010(4) -0.039(5)
C13 0.094(8) 0.134(11) 0.050(6) -0.003(6) -0.016(6) -0.074(8)
C14 0.139(11) 0.136(11) 0.041(5) -0.013(6) 0.001(6) -0.107(10)
C15 0.130(10) 0.095(8) 0.046(5) -0.021(5) 0.012(6) -0.073(8)
C16 0.084(7) 0.072(6) 0.048(5) -0.012(4) -0.001(5) -0.039(5)
C17 0.048(5) 0.060(5) 0.048(5) -0.001(4) 0.002(4) -0.016(4)
C18 0.045(4) 0.061(5) 0.046(4) -0.004(4) -0.006(4) -0.020(4)
C19 0.046(4) 0.046(4) 0.038(4) 0.004(3) -0.006(3) -0.021(3)
C20 0.053(5) 0.042(4) 0.063(5) 0.010(4) -0.025(4) -0.021(4)
C21 0.066(5) 0.049(5) 0.058(5) 0.019(4) -0.027(4) -0.038(4)
C22 0.041(4) 0.048(4) 0.041(4) 0.010(3) -0.012(3) -0.021(3)
C23 0.057(5) 0.047(5) 0.055(5) 0.007(4) -0.027(4) -0.012(4)
C24 0.064(5) 0.041(4) 0.063(5) -0.002(4) -0.024(4) -0.008(4)
C25 0.047(4) 0.051(4) 0.035(4) 0.003(3) -0.007(3) -0.022(3)
C26 0.050(5) 0.058(5) 0.042(4) 0.006(4) -0.019(4) -0.014(4)
C27 0.044(4) 0.060(5) 0.037(4) 0.002(3) -0.005(3) -0.020(4)
C28 0.061(5) 0.072(6) 0.044(5) -0.002(4) -0.005(4) -0.023(5)
C29 0.083(7) 0.104(9) 0.035(5) -0.009(5) 0.003(5) -0.028(6)
C30 0.064(6) 0.123(10) 0.059(6) -0.038(6) 0.018(5) -0.042(7)
C31 0.081(7) 0.062(6) 0.071(7) -0.017(5) 0.012(5) -0.026(5)
C32 0.058(5) 0.065(6) 0.052(5) -0.009(4) 0.001(4) -0.023(4)
N1 0.050(4) 0.048(4) 0.041(3) 0.007(3) -0.001(3) -0.022(3)
N2 0.049(4) 0.046(4) 0.044(4) 0.003(3) -0.016(3) -0.010(3)
N3 0.176(11) 0.041(4) 0.047(5) 0.009(4) -0.058(6) -0.035(6)
N4 0.058(4) 0.080(5) 0.041(4) -0.008(3) -0.002(3) -0.042(4)

loop_
_atom_type_symbol
_atom_type_description
_atom_type_scat_dispersion_real
_atom_type_scat_dispersion_imag
_atom_type_scat_source
C C 0.0033 0.0016 'International Tables Vol C Tables 4.2.6.8 and 6.1.1.4'
H H 0.0000 0.0000 'International Tables Vol C Tables 4.2.6.8 and 6.1.1.4'
N N 0.0061 0.0033 'International Tables Vol C Tables 4.2.6.8 and 6.1.1.4'
O O 0.0106 0.0060 'International Tables Vol C Tables 4.2.6.8 and 6.1.1.4'
Si Si 0.0817 0.0704 'International Tables Vol C Tables 4.2.6.8 and 6.1.1.4'
Mo Mo -1.6832 0.6857 'International Tables Vol C Tables 4.2.6.8 and 6.1.1.4'

loop_
_geom_angle_atom_site_label_1
_geom_angle_atom_site_label_2
_geom_angle_atom_site_label_3
_geom_angle
_geom_angle_site_symmetry_1
_geom_angle_site_symmetry_3
O19 Mo1 O11 113.2(4) . .
O19 Mo1 O13 103.2(3) . .
O11 Mo1 O13 93.3(4) . .
O19 Mo1 O11' 92.2(3) . .
O11 Mo1 O11' 21.2(4) . .
O13 Mo1 O11' 102.1(3) . .
O19 Mo1 O9 98.0(3) . .
O11 Mo1 O9 147.5(4) . .
O13 Mo1 O9 88.1(2) . .
O11' Mo1 O9 163.5(4) . .
O19 Mo1 O6' 106.1(3) . .
O11 Mo1 O6' 89.9(4) . .
O13 Mo1 O6' 146.5(3) . .
O11' Mo1 O6' 92.6(4) . .
O9 Mo1 O6' 72.2(3) . .
O19 Mo1 O6 88.0(3) . .
O11 Mo1 O6 87.3(4) . .
O13 Mo1 O6 167.5(3) . .
O11' Mo1 O6 82.7(4) . .
O9 Mo1 O6 84.8(3) . .
O6' Mo1 O6 21.0(3) . .
O19 Mo1 O3 155.7(3) . 2_666
O11 Mo1 O3 54.3(4) . 2_666
O13 Mo1 O3 98.5(3) . 2_666
O11' Mo1 O3 72.6(3) . 2_666
O9 Mo1 O3 93.4(3) . 2_666
O6' Mo1 O3 57.3(3) . 2_666
O6 Mo1 O3 71.7(3) . 2_666
O19 Mo1 O1 155.6(2) . .
O11 Mo1 O1 89.7(4) . .
O13 Mo1 O1 65.4(3) . .
O11' Mo1 O1 110.9(3) . .
O9 Mo1 O1 61.5(3) . .
O6' Mo1 O1 81.3(3) . .
O6 Mo1 O1 102.1(3) . .
O3 Mo1 O1 46.7(2) 2_666 .
O17 Mo2 O4 102.1(4) . .
O17 Mo2 O10 102.5(3) . .
O4 Mo2 O10 97.1(3) . .
O17 Mo2 O7 108.7(4) . .
O4 Mo2 O7 91.0(3) . .
O10 Mo2 O7 145.3(4) . .
O17 Mo2 O13 98.2(3) . .
O4 Mo2 O13 157.6(3) . .
O10 Mo2 O13 87.5(2) . .
O7 Mo2 O13 73.6(3) . .
O17 Mo2 O7' 88.0(3) . .
O4 Mo2 O7' 87.2(3) . .
O10 Mo2 O7' 167.5(3) . .
O7 Mo2 O7' 22.3(3) . .
O13 Mo2 O7' 84.3(3) . .
O17 Mo2 O2 155.1(3) . 2_666
O4 Mo2 O2 65.9(3) . 2_666
O10 Mo2 O2 100.7(3) . 2_666
O7 Mo2 O2 52.5(3) . 2_666
O13 Mo2 O2 91.8(3) . 2_666
O7' Mo2 O2 70.3(3) . 2_666
O17 Mo2 O1 155.1(3) . .
O4 Mo2 O1 100.1(4) . .
O10 Mo2 O1 63.4(3) . .
O7 Mo2 O1 82.0(3) . .
O13 Mo2 O1 62.5(3) . .
O7' Mo2 O1 104.4(3) . .
O2 Mo2 O1 48.0(2) 2_666 .
O20 Mo3 O5 114.8(4) . .
O20 Mo3 O6' 111.8(4) . .
O5 Mo3 O6' 81.7(4) . .
O20 Mo3 O6 92.8(3) . .
O5 Mo3 O6 99.3(4) . .
O6' Mo3 O6 21.7(3) . .
O20 Mo3 O5' 92.5(3) . .
O5 Mo3 O5' 24.0(3) . .
O6' Mo3 O5' 98.2(4) . .
O6 Mo3 O5' 110.5(4) . .
O20 Mo3 O4 98.4(3) . 2_666
O5 Mo3 O4 91.2(3) . 2_666
O6' Mo3 O4 149.2(4) . 2_666
O6 Mo3 O4 159.7(4) . 2_666
O5' Mo3 O4 85.9(3) . 2_666
O20 Mo3 O8 97.9(3) . .
O5 Mo3 O8 146.8(4) . .
O6' Mo3 O8 91.7(3) . .
O6 Mo3 O8 83.9(3) . .
O5' Mo3 O8 161.8(3) . .
O4 Mo3 O8 77.9(3) 2_666 .
O20 Mo3 O2 155.6(3) . .
O5 Mo3 O2 55.3(3) . .
O6' Mo3 O2 89.8(4) . .
O6 Mo3 O2 110.3(3) . .
O5' Mo3 O2 72.5(3) . .
O4 Mo3 O2 62.2(3) 2_666 .
O8 Mo3 O2 92.4(3) . .
O20 Mo3 O3 153.9(2) . 2_666
O5 Mo3 O3 88.5(4) . 2_666
O6' Mo3 O3 57.8(3) . 2_666
O6 Mo3 O3 71.0(3) . 2_666
O5' Mo3 O3 112.1(3) . 2_666
O4 Mo3 O3 92.2(3) 2_666 2_666
O8 Mo3 O3 61.0(2) . 2_666
O2 Mo3 O3 48.5(3) . 2_666
O21 Mo4 O12 103.1(3) . .
O21 Mo4 O9 102.6(3) . .
O12 Mo4 O9 98.0(3) . .
O21 Mo4 O14 97.7(3) . 2_666
O12 Mo4 O14 87.8(2) . 2_666
O9 Mo4 O14 156.9(3) . 2_666
O21 Mo4 O10 97.3(3) . .
O12 Mo4 O10 156.5(3) . .
O9 Mo4 O10 88.7(2) . .
O14 Mo4 O10 77.9(2) 2_666 .
O21 Mo4 O1 155.8(3) . .
O12 Mo4 O1 99.4(3) . .
O9 Mo4 O1 65.3(3) . .
O14 Mo4 O1 91.8(3) 2_666 .
O10 Mo4 O1 63.0(3) . .
O21 Mo4 O1` 157.7(3) . .
O12 Mo4 O1` 66.9(3) . .
O9 Mo4 O1` 98.7(3) . .
O14 Mo4 O1` 63.0(2) 2_666 .
O10 Mo4 O1` 89.8(3) . .
O1 Mo4 O1` 43.7(3) . .
O18 Mo5 O7 114.5(4) . .
O18 Mo5 O15 102.3(3) . .
O7 Mo5 O15 91.6(3) . .
O18 Mo5 O7' 90.4(3) . .
O7 Mo5 O7' 24.8(3) . .
O15 Mo5 O7' 103.3(3) . .
O18 Mo5 O12 98.5(3) . 2_666
O7 Mo5 O12 145.9(4) . 2_666
O15 Mo5 O12 89.2(2) . 2_666
O7' Mo5 O12 162.8(3) . 2_666
O18 Mo5 O5 108.2(3) . 2_666
O7 Mo5 O5 88.2(4) . 2_666
O15 Mo5 O5 146.5(4) . 2_666
O7' Mo5 O5 90.1(4) . 2_666
O12 Mo5 O5 73.2(3) 2_666 2_666
O18 Mo5 O5' 87.3(3) . 2_666
O7 Mo5 O5' 89.0(4) . 2_666
O15 Mo5 O5' 169.1(3) . 2_666
O7' Mo5 O5' 81.5(4) . 2_666
O12 Mo5 O5' 84.3(3) 2_666 2_666
O5 Mo5 O5' 22.6(3) 2_666 2_666
O18 Mo5 O2 154.6(3) . 2_666
O7 Mo5 O2 53.4(4) . 2_666
O15 Mo5 O2 100.4(3) . 2_666
O7' Mo5 O2 73.3(3) . 2_666
O12 Mo5 O2 93.0(3) 2_666 2_666
O5 Mo5 O2 53.9(3) 2_666 2_666
O5' Mo5 O2 71.4(3) 2_666 2_666
O18 Mo5 O1` 157.5(3) . 2_666
O7 Mo5 O1` 86.1(4) . 2_666
O15 Mo5 O1` 66.5(2) . 2_666
O7' Mo5 O1` 110.8(3) . 2_666
O12 Mo5 O1` 63.1(2) 2_666 2_666
O5 Mo5 O1` 80.1(3) 2_666 2_666
O5' Mo5 O1` 102.7(3) 2_666 2_666
O2 Mo5 O1` 46.1(2) 2_666 2_666
O16 Mo6 O14 102.8(3) . .
O16 Mo6 O8 102.2(3) . .
O14 Mo6 O8 98.4(3) . .
O16 Mo6 O11 108.6(3) . .
O14 Mo6 O11 145.9(4) . .
O8 Mo6 O11 87.8(3) . .
O16 Mo6 O15 98.7(3) . .
O14 Mo6 O15 87.7(2) . .
O8 Mo6 O15 156.3(3) . .
O11 Mo6 O15 74.9(3) . .
O16 Mo6 O11' 88.3(3) . .
O14 Mo6 O11' 165.6(3) . .
O8 Mo6 O11' 88.0(3) . .
O11 Mo6 O11' 20.7(3) . .
O15 Mo6 O11' 81.6(3) . .
O16 Mo6 O3 155.4(3) . 2_666
O14 Mo6 O3 100.2(3) . 2_666
O8 Mo6 O3 65.6(3) . 2_666
O11 Mo6 O3 52.1(3) . 2_666
O15 Mo6 O3 90.8(3) . 2_666
O11' Mo6 O3 70.7(3) . 2_666
O16 Mo6 O1` 158.3(3) . 2_666
O14 Mo6 O1` 64.8(3) . 2_666
O8 Mo6 O1` 97.4(3) . 2_666
O11 Mo6 O1` 81.2(3) . 2_666
O15 Mo6 O1` 64.3(2) . 2_666
O11' Mo6 O1` 101.7(3) . 2_666
O3 Mo6 O1` 44.5(2) 2_666 2_666
O1` Si O1` 180.000(1) 2_666 .
O1` Si O1 113.1(4) 2_666 .
O1` Si O1 66.9(4) . .
O1` Si O1 66.9(4) 2_666 2_666
O1` Si O1 113.1(4) . 2_666
O1 Si O1 180.000(1) . 2_666
O1` Si O3 68.9(3) 2_666 2_666
O1` Si O3 111.1(3) . 2_666
O1 Si O3 70.8(3) . 2_666
O1 Si O3 109.2(3) 2_666 2_666
O1` Si O3 111.1(3) 2_666 .
O1` Si O3 68.9(3) . .
O1 Si O3 109.2(3) . .
O1 Si O3 70.8(3) 2_666 .
O3 Si O3 180.0(5) 2_666 .
O1` Si O2 109.2(3) 2_666 .
O1` Si O2 70.8(3) . .
O1 Si O2 108.0(4) . .
O1 Si O2 72.0(4) 2_666 .
O3 Si O2 74.0(4) 2_666 .
O3 Si O2 106.0(4) . .
O1` Si O2 70.8(3) 2_666 2_666
O1` Si O2 109.2(3) . 2_666
O1 Si O2 72.0(4) . 2_666
O1 Si O2 108.0(4) 2_666 2_666
O3 Si O2 106.0(4) 2_666 2_666
O3 Si O2 74.0(4) . 2_666
O2 Si O2 180.0(3) . 2_666
Si O1` O1 58.0(3) . .
Si O1` O3 57.3(3) . .
O1 O1` O3 96.0(5) . .
Si O1` Mo4 124.3(4) . .
O1 O1` Mo4 66.6(3) . .
O3 O1` Mo4 139.1(4) . .
Si O1` Mo6 122.7(4) . 2_666
O1 O1` Mo6 127.2(4) . 2_666
O3 O1` Mo6 65.7(3) . 2_666
Mo4 O1` Mo6 94.7(2) . 2_666
Si O1` Mo5 121.0(4) . 2_666
O1 O1` Mo5 134.8(4) . 2_666
O3 O1` Mo5 121.9(4) . 2_666
Mo4 O1` Mo5 93.2(2) . 2_666
Mo6 O1` Mo5 92.9(2) 2_666 2_666
Si O1 O1` 55.1(3) . .
Si O1 Mo4 124.4(4) . .
O1` O1 Mo4 69.7(3) . .
Si O1 Mo1 120.1(4) . .
O1` O1 Mo1 138.4(5) . .
Mo4 O1 Mo1 96.1(3) . .
Si O1 Mo2 118.8(4) . .
O1` O1 Mo2 125.4(4) . .
Mo4 O1 Mo2 96.7(3) . .
Mo1 O1 Mo2 94.2(3) . .
Si O2 Mo2 120.7(3) . 2_666
Si O2 Mo5 121.5(3) . 2_666
Mo2 O2 Mo5 97.5(3) 2_666 2_666
Si O2 Mo3 119.0(4) . .
Mo2 O2 Mo3 95.7(3) 2_666 .
Mo5 O2 Mo3 96.6(3) 2_666 .
Si O3 O1` 53.8(3) . .
Si O3 Mo1 121.9(3) . 2_666
O1` O3 Mo1 130.1(4) . 2_666
Si O3 Mo6 123.3(4) . 2_666
O1` O3 Mo6 69.8(3) . 2_666
Mo1 O3 Mo6 97.2(3) 2_666 2_666
Si O3 Mo3 118.0(4) . 2_666
O1` O3 Mo3 133.3(4) . 2_666
Mo1 O3 Mo3 94.7(2) 2_666 2_666
Mo6 O3 Mo3 95.2(2) 2_666 2_666
Mo2 O4 Mo3 136.1(4) . 2_666
O5' O5 Mo3 100.1(10) . .
O5' O5 Mo5 87.3(10) . 2_666
Mo3 O5 Mo5 149.1(5) . 2_666
O5 O5' Mo3 55.9(9) . .
O5 O5' Mo5 70.1(9) . 2_666
Mo3 O5' Mo5 118.8(4) . 2_666
O6' O6 Mo3 57.5(10) . .
O6' O6 Mo1 74.4(11) . .
Mo3 O6 Mo1 121.6(4) . .
O6 O6' Mo3 100.8(11) . .
O6 O6' Mo1 84.6(11) . .
Mo3 O6' Mo1 145.4(5) . .
O7' O7 Mo5 91.4(10) . .
O7' O7 Mo2 96.8(10) . .
Mo5 O7 Mo2 151.0(5) . .
O7 O7' Mo5 63.7(9) . .
O7 O7' Mo2 60.9(9) . .
Mo5 O7' Mo2 118.5(5) . .
Mo6 O8 Mo3 138.0(4) . .
Mo4 O9 Mo1 136.7(4) . .
Mo2 O10 Mo4 136.6(4) . .
O11' O11 Mo1 105.0(12) . .
O11' O11 Mo6 89.0(11) . .
Mo1 O11 Mo6 152.2(6) . .
O11 O11' Mo1 53.8(10) . .
O11 O11' Mo6 70.2(11) . .
Mo1 O11' Mo6 119.5(5) . .
Mo4 O12 Mo5 136.4(3) . 2_666
Mo1 O13 Mo2 137.9(4) . .
Mo6 O14 Mo4 137.1(4) . 2_666
Mo5 O15 Mo6 136.0(3) . .
N3 C1 C2 122.1(10) . .
N3 C1 H1A 119.0 . .
C2 C1 H1A 119.0 . .
C3 C2 C1 117.4(10) . .
C3 C2 H2A 121.3 . .
C1 C2 H2A 121.3 . .
C4 C3 C2 118.7(7) . .
C4 C3 C6 119.7(7) . .
C2 C3 C6 121.6(7) . .
C3 C4 C5 119.1(10) . .
C3 C4 H4A 120.5 . .
C5 C4 H4A 120.5 . .
N3 C5 C4 122.1(10) . .
N3 C5 H5A 118.9 . .
C4 C5 H5A 118.9 . .
N4 C6 C7 121.4(6) . .
N4 C6 C3 117.1(7) . .
C7 C6 C3 121.4(7) . .
C6 C7 C8 120.0(8) . .
C6 C7 H7A 120.0 . .
C8 C7 H7A 120.0 . .
C7 C8 C9 120.3(8) . .
C7 C8 H8A 119.8 . .
C9 C8 H8A 119.8 . .
C8 C9 C10 115.7(7) . .
C8 C9 C11 122.8(8) . .
C10 C9 C11 121.4(7) . .
N4 C10 C9 124.3(8) . .
N4 C10 H10A 117.8 . .
C9 C10 H10A 117.8 . .
C16 C11 C12 118.3(8) . .
C16 C11 C9 121.4(8) . .
C12 C11 C9 120.3(8) . .
C13 C12 C11 120.5(10) . .
C13 C12 H12A 119.8 . .
C11 C12 H12A 119.8 . .
C14 C13 C12 120.6(11) . .
C14 C13 H13A 119.7 . .
C12 C13 H13A 119.7 . .
C13 C14 C15 120.3(9) . .
C13 C14 H14A 119.8 . .
C15 C14 H14A 119.8 . .
C14 C15 C16 119.4(11) . .
C14 C15 H15A 120.3 . .
C16 C15 H15A 120.3 . .
C11 C16 C15 120.9(10) . .
C11 C16 H16A 119.6 . .
C15 C16 H16A 119.6 . .
N1 C17 C18 120.5(8) . .
N1 C17 H17A 119.7 . .
C18 C17 H17A 119.7 . .
C17 C18 C19 120.5(7) . .
C17 C18 H18A 119.8 . .
C19 C18 H18A 119.8 . .
C20 C19 C18 117.6(7) . .
C20 C19 C22 121.8(7) . .
C18 C19 C22 120.5(6) . .
C19 C20 C21 119.6(7) . .
C19 C20 H20A 120.2 . .
C21 C20 H20A 120.2 . .
N1 C21 C20 120.5(7) . .
N1 C21 H21A 119.8 . .
C20 C21 H21A 119.8 . .
N2 C22 C23 122.1(7) . .
N2 C22 C19 115.1(6) . .
C23 C22 C19 122.8(6) . .
C22 C23 C24 119.4(7) . .
C22 C23 H23A 120.3 . .
C24 C23 H23A 120.3 . .
C25 C24 C23 119.8(7) . .
C25 C24 H24A 120.1 . .
C23 C24 H24A 120.1 . .
C24 C25 C26 115.8(7) . .
C24 C25 C27 122.0(7) . .
C26 C25 C27 122.1(6) . .
N2 C26 C25 126.1(7) . .
N2 C26 H26A 117.0 . .
C25 C26 H26A 117.0 . .
C32 C27 C28 119.0(8) . .
C32 C27 C25 121.4(7) . .
C28 C27 C25 119.6(8) . .
C27 C28 C29 120.1(9) . .
C27 C28 H28A 119.9 . .
C29 C28 H28A 119.9 . .
C30 C29 C28 119.9(9) . .
C30 C29 H29A 120.1 . .
C28 C29 H29A 120.1 . .
C29 C30 C31 120.9(10) . .
C29 C30 H30A 119.6 . .
C31 C30 H30A 119.6 . .
C30 C31 C32 119.9(10) . .
C30 C31 H31A 120.1 . .
C32 C31 H31A 120.1 . .
C27 C32 C31 120.3(9) . .
C27 C32 H32A 119.8 . .
C31 C32 H32A 119.8 . .
C21 N1 C17 121.3(7) . .
C26 N2 C22 116.7(6) . .
C1 N3 C5 120.6(8) . .
C6 N4 C10 118.2(7) . .

loop_
_geom_bond_atom_site_label_1
_geom_bond_atom_site_label_2
_geom_bond_distance
_geom_bond_site_symmetry_2
Mo1 O19 1.666(4) .
Mo1 O11 1.662(8) .
Mo1 O13 1.797(5) .
Mo1 O11' 1.990(9) .
Mo1 O9 1.998(6) .
Mo1 O6' 2.009(9) .
Mo1 O6 2.076(9) .
Mo1 O3 2.359(7) 2_666
Mo1 O1 2.405(8) .
Mo2 O17 1.643(5) .
Mo2 O4 1.798(6) .
Mo2 O10 1.818(6) .
Mo2 O7 1.888(8) .
Mo2 O13 1.997(5) .
Mo2 O7' 2.146(9) .
Mo2 O2 2.345(7) 2_666
Mo2 O1 2.431(8) .
Mo3 O20 1.657(4) .
Mo3 O5 1.673(9) .
Mo3 O6' 1.702(9) .
Mo3 O6 1.982(9) .
Mo3 O5' 1.988(9) .
Mo3 O4 1.997(6) 2_666
Mo3 O8 2.007(6) .
Mo3 O2 2.403(7) .
Mo3 O3 2.460(7) 2_666
Mo4 O21 1.650(4) .
Mo4 O12 1.798(5) .
Mo4 O9 1.799(5) .
Mo4 O14 2.015(5) 2_666
Mo4 O10 2.019(5) .
Mo4 O1 2.340(7) .
Mo4 O1` 2.390(7) .
Mo5 O18 1.652(5) .
Mo5 O7 1.756(8) .
Mo5 O15 1.791(5) .
Mo5 O7' 1.958(9) .
Mo5 O12 1.993(5) 2_666
Mo5 O5 2.006(9) 2_666
Mo5 O5' 2.132(9) 2_666
Mo5 O2 2.348(7) 2_666
Mo5 O1` 2.455(7) 2_666
Mo6 O16 1.648(5) .
Mo6 O14 1.792(5) .
Mo6 O8 1.805(5) .
Mo6 O11 1.984(9) .
Mo6 O15 2.023(5) .
Mo6 O11' 2.108(9) .
Mo6 O3 2.358(7) 2_666
Mo6 O1` 2.428(7) 2_666
Si O1` 1.570(7) 2_666
Si O1` 1.570(7) .
Si O1 1.624(7) .
Si O1 1.624(7) 2_666
Si O3 1.638(7) 2_666
Si O3 1.638(7) .
Si O2 1.680(8) .
Si O2 1.680(8) 2_666
O1` O1 1.762(11) .
O1` O3 1.815(10) .
O1` Mo6 2.428(7) 2_666
O1` Mo5 2.455(7) 2_666
O2 Mo2 2.345(7) 2_666
O2 Mo5 2.348(7) 2_666
O3 Mo1 2.359(7) 2_666
O3 Mo6 2.358(7) 2_666
O3 Mo3 2.460(7) 2_666
O4 Mo3 1.997(6) 2_666
O5 O5' 0.821(10) .
O5 Mo5 2.006(9) 2_666
O5' Mo5 2.132(9) 2_666
O6 O6' 0.748(9) .
O7 O7' 0.822(10) .
O11 O11' 0.746(10) .
O12 Mo5 1.993(5) 2_666
O14 Mo4 2.015(5) 2_666
C1 N3 1.307(16) .
C1 C2 1.398(12) .
C1 H1A 0.9300 .
C2 C3 1.399(11) .
C2 H2A 0.9300 .
C3 C4 1.380(11) .
C3 C6 1.475(9) .
C4 C5 1.370(12) .
C4 H4A 0.9300 .
C5 N3 1.311(15) .
C5 H5A 0.9300 .
C6 N4 1.339(9) .
C6 C7 1.370(10) .
C7 C8 1.368(10) .
C7 H7A 0.9300 .
C8 C9 1.389(11) .
C8 H8A 0.9300 .
C9 C10 1.395(11) .
C9 C11 1.479(9) .
C10 N4 1.336(9) .
C10 H10A 0.9300 .
C11 C16 1.368(12) .
C11 C12 1.386(12) .
C12 C13 1.381(12) .
C12 H12A 0.9300 .
C13 C14 1.339(16) .
C13 H13A 0.9300 .
C14 C15 1.379(16) .
C14 H14A 0.9300 .
C15 C16 1.387(12) .
C15 H15A 0.9300 .
C16 H16A 0.9300 .
C17 N1 1.339(10) .
C17 C18 1.349(11) .
C17 H17A 0.9300 .
C18 C19 1.404(11) .
C18 H18A 0.9300 .
C19 C20 1.383(10) .
C19 C22 1.487(10) .
C20 C21 1.384(11) .
C20 H20A 0.9300 .
C21 N1 1.332(10) .
C21 H21A 0.9300 .
C22 N2 1.344(8) .
C22 C23 1.382(10) .
C23 C24 1.377(11) .
C23 H23A 0.9300 .
C24 C25 1.383(10) .
C24 H24A 0.9300 .
C25 C26 1.387(10) .
C25 C27 1.479(10) .
C26 N2 1.323(10) .
C26 H26A 0.9300 .
C27 C32 1.369(12) .
C27 C28 1.399(11) .
C28 C29 1.396(13) .
C28 H28A 0.9300 .
C29 C30 1.352(15) .
C29 H29A 0.9300 .
C30 C31 1.373(14) .
C30 H30A 0.9300 .
C31 C32 1.397(12) .
C31 H31A 0.9300 .
C32 H32A 0.9300 .
